data_7712587
loop_
_publ_author_name
'Ahumada, Guillermo'
'Hamon, Paul'
'Roisnel, Thierry'
'Dorcet, Vincent'
'Fuentealba, Mauricio'
'Hern\'andez, Loreto A.'
'Carrillo, David'
'Hamon, Jean-Ren\'e'
'Manzur, Carolina'

_publ_section_title
;
 Spectroscopy, molecular structure, and electropolymerization of Ni(ii)
 and Cu(ii) complexes containing a thiophene-appending fluorinated Schiff
 base ligand
;
_journal_issue 13
_journal_name_full 'Dalton Transactions'
_journal_page_first 4224
_journal_page_last 4236
_journal_paper_doi 10.1039/D3DT00224A
_journal_volume 52
_journal_year 2023
_chemical_compound_source 'synthesis as described'
_chemical_formula_moiety 'C18 H18 Br2 N2'
_chemical_formula_sum 'C18 H18 Br2 N2'
_chemical_formula_weight 422.16
_space_group_crystal_system monoclinic
_space_group_IT_number 14
_space_group_name_Hall '-P 2ybc'
_space_group_name_H-M_alt 'P 1 21/c 1'
_atom_sites_solution_hydrogens geom
_atom_sites_solution_primary dual
_atom_sites_solution_secondary difmap
_audit_update_record
;
2022-06-20 deposited with the CCDC.	2023-03-10 downloaded from the CCDC.
;
_cell_angle_alpha 90
_cell_angle_beta 92.379(2)
_cell_angle_gamma 90
_cell_formula_units_Z 2
_cell_length_a 4.2470(2)
_cell_length_b 10.1878(5)
_cell_length_c 19.0944(9)
_cell_measurement_reflns_used 1823
_cell_measurement_temperature 150(2)
_cell_measurement_theta_max 27.36
_cell_measurement_theta_min 2.93
_cell_measurement_wavelength 0.71073
_cell_volume 825.46(7)
_computing_cell_refinement 'APEX3 (Bruker, 2015)'
_computing_data_collection 'Bruker APEX3 (Bruker, 2015)'
_computing_data_reduction 'SAINT (Bruker, 2014)'
_computing_molecular_graphics
;
   'SXGRAPH (L. Farrugia, 1999), Mercury (CSD, 2020)'
;
_computing_publication_material 'CRYSCALC (T. Roisnel, local program, 2021)'
_computing_structure_refinement 'SHELXL-2018_3 (Sheldrick, 2018)'
_computing_structure_solution 'SHELXT (Sheldrick, 2015)'
_diffrn_ambient_temperature 150(2)
_diffrn_detector 'CCD plate'
_diffrn_measured_fraction_theta_full 0.999
_diffrn_measured_fraction_theta_max 0.998
_diffrn_measurement_device_type 'APEXII, Bruker-AXS'
_diffrn_measurement_method 'CCD rotation images, thin slices'
_diffrn_orient_matrix_UB_11 0.0056765
_diffrn_orient_matrix_UB_12 0.0855826
_diffrn_orient_matrix_UB_13 -0.0255623
_diffrn_orient_matrix_UB_21 0.2193078
_diffrn_orient_matrix_UB_22 -0.0194652
_diffrn_orient_matrix_UB_23 -0.0140894
_diffrn_orient_matrix_UB_31 -0.0860793
_diffrn_orient_matrix_UB_32 -0.0439486
_diffrn_orient_matrix_UB_33 -0.0435379
_diffrn_radiation_monochromator 'multilayer monochromator'
_diffrn_radiation_probe x-ray
_diffrn_radiation_source 'Incoatec microfocus sealed tube'
_diffrn_radiation_type MoK\a
_diffrn_radiation_wavelength 0.71073
_diffrn_reflns_av_R_equivalents 0.0360
_diffrn_reflns_av_unetI/netI 0.0459
_diffrn_reflns_limit_h_max 5
_diffrn_reflns_limit_h_min -5
_diffrn_reflns_limit_k_max 13
_diffrn_reflns_limit_k_min -12
_diffrn_reflns_limit_l_max 24
_diffrn_reflns_limit_l_min -17
_diffrn_reflns_number 5458
_diffrn_reflns_theta_full 25.242
_diffrn_reflns_theta_max 27.532
_diffrn_reflns_theta_min 2.925
_diffrn_source_current 1.0
_diffrn_source_power 50.0
_diffrn_source_voltage 50.0
_exptl_absorpt_coefficient_mu 4.908
_exptl_absorpt_correction_T_max 0.357
_exptl_absorpt_correction_T_min 0.162
_exptl_absorpt_correction_type multi-scan
_exptl_absorpt_process_details
;
  [Sheldrick, G.M. (2014). SADABS Bruker AXS Inc., Madison, Wisconsin, USA]
;
_exptl_crystal_colour colourless
_exptl_crystal_density_diffrn 1.698
_exptl_crystal_description prism
_exptl_crystal_F_000 420
_exptl_crystal_size_max 0.580
_exptl_crystal_size_mid 0.330
_exptl_crystal_size_min 0.210
_refine_diff_density_max 0.476
_refine_diff_density_min -0.420
_refine_diff_density_rms 0.090
_refine_ls_extinction_method none
_refine_ls_goodness_of_fit_ref 0.964
_refine_ls_hydrogen_treatment constr
_refine_ls_matrix_type full
_refine_ls_number_parameters 101
_refine_ls_number_reflns 1907
_refine_ls_number_restraints 0
_refine_ls_restrained_S_all 0.964
_refine_ls_R_factor_all 0.0442
_refine_ls_R_factor_gt 0.0320
_refine_ls_shift/su_max 0.016
_refine_ls_shift/su_mean 0.001
_refine_ls_structure_factor_coef Fsqd
_refine_ls_weighting_details 'w=1/[\s^2^(Fo^2^)+(0.0192P)^2^+0.9133P] where P=(Fo^2^+2Fc^2^)/3'
_refine_ls_weighting_scheme calc
_refine_ls_wR_factor_gt 0.0612
_refine_ls_wR_factor_ref 0.0653
_reflns_number_gt 1540
_reflns_number_total 1907
_reflns_threshold_expression >2sigma(I)
_cod_data_source_file d3dt00224a4.cif
_cod_data_source_block G129
_cod_original_sg_symbol_H-M 'P 21/c'
_cod_database_code 7712587

loop_
_space_group_symop_operation_xyz
'x, y, z'
'-x, y+1/2, -z+1/2'
'-x, -y, -z'
'x, -y-1/2, z-1/2'

loop_
_atom_site_label
_atom_site_type_symbol
_atom_site_fract_x
_atom_site_fract_y
_atom_site_fract_z
_atom_site_U_iso_or_equiv
_atom_site_adp_type
_atom_site_occupancy
_atom_site_site_symmetry_order
_atom_site_calc_flag
_atom_site_refinement_flags_posn
_atom_site_refinement_flags_adp
_atom_site_refinement_flags_occupancy
_atom_site_disorder_assembly
_atom_site_disorder_group
Br1 Br 0.00519(7) 0.63362(3) 0.92676(2) 0.02739(11) Uani 1 1 d . . . . .
C1 C 0.1383(6) 0.6504(3) 0.83342(12) 0.0184(5) Uani 1 1 d . . . . .
C2 C 0.0380(6) 0.5582(3) 0.78442(13) 0.0189(6) Uani 1 1 d . . . . .
H2 H -0.098225 0.489096 0.797280 0.023 Uiso 1 1 calc R U . . .
C3 C 0.1373(6) 0.5671(3) 0.71629(13) 0.0170(5) Uani 1 1 d . . . . .
H3 H 0.069183 0.503513 0.682586 0.020 Uiso 1 1 calc R U . . .
C4 C 0.3361(6) 0.6685(2) 0.69672(12) 0.0153(5) Uani 1 1 d . . . . .
C5 C 0.4287(6) 0.7615(3) 0.74733(13) 0.0188(5) Uani 1 1 d . . . . .
H5 H 0.560720 0.832107 0.734579 0.023 Uiso 1 1 calc R U . . .
C6 C 0.3323(6) 0.7531(3) 0.81583(13) 0.0185(6) Uani 1 1 d . . . . .
H6 H 0.398258 0.816526 0.849826 0.022 Uiso 1 1 calc R U . . .
C7 C 0.4494(6) 0.6727(3) 0.62369(13) 0.0167(5) Uani 1 1 d . . . . .
C8 C 0.5901(7) 0.7987(3) 0.59831(14) 0.0237(6) Uani 1 1 d . . . . .
H8A H 0.818428 0.797830 0.608170 0.036 Uiso 1 1 calc R U . . .
H8B H 0.496665 0.873066 0.622521 0.036 Uiso 1 1 calc R U . . .
H8C H 0.546987 0.807302 0.547698 0.036 Uiso 1 1 calc R U . . .
N9 N 0.4256(5) 0.5671(2) 0.58809(11) 0.0197(5) Uani 1 1 d . . . . .
C10 C 0.5380(7) 0.5655(3) 0.51654(13) 0.0227(6) Uani 1 1 d . . . . .
H10A H 0.768500 0.580411 0.517595 0.027 Uiso 1 1 calc R U . . .
H10B H 0.434880 0.636501 0.488636 0.027 Uiso 1 1 calc R U . . .

loop_
_atom_site_aniso_label
_atom_site_aniso_U_11
_atom_site_aniso_U_22
_atom_site_aniso_U_33
_atom_site_aniso_U_23
_atom_site_aniso_U_13
_atom_site_aniso_U_12
Br1 0.03319(16) 0.03608(19) 0.01340(14) -0.00183(12) 0.00690(10) 0.00033(14)
C1 0.0217(12) 0.0242(15) 0.0095(11) 0.0029(10) 0.0019(10) 0.0065(11)
C2 0.0211(13) 0.0184(15) 0.0172(12) 0.0004(11) 0.0019(10) -0.0008(11)
C3 0.0204(13) 0.0167(14) 0.0140(12) -0.0029(10) 0.0000(10) 0.0021(11)
C4 0.0176(12) 0.0146(14) 0.0134(12) 0.0018(10) -0.0008(10) 0.0050(10)
C5 0.0234(13) 0.0146(14) 0.0184(13) -0.0001(11) 0.0011(10) 0.0001(11)
C6 0.0229(13) 0.0176(14) 0.0148(12) -0.0050(11) -0.0020(10) 0.0044(11)
C7 0.0182(12) 0.0183(14) 0.0136(12) 0.0020(10) 0.0010(10) 0.0026(10)
C8 0.0356(15) 0.0198(16) 0.0162(13) 0.0013(11) 0.0064(11) -0.0025(12)
N9 0.0274(12) 0.0197(13) 0.0122(10) -0.0026(9) 0.0043(9) 0.0025(10)
C10 0.0368(16) 0.0186(15) 0.0130(12) -0.0005(11) 0.0056(11) 0.0001(12)

loop_
_atom_type_symbol
_atom_type_description
_atom_type_scat_dispersion_real
_atom_type_scat_dispersion_imag
_atom_type_scat_source
C C 0.0033 0.0016 'International Tables Vol C Tables 4.2.6.8 and 6.1.1.4'
H H 0.0000 0.0000 'International Tables Vol C Tables 4.2.6.8 and 6.1.1.4'
N N 0.0061 0.0033 'International Tables Vol C Tables 4.2.6.8 and 6.1.1.4'
Br Br -0.2901 2.4595 'International Tables Vol C Tables 4.2.6.8 and 6.1.1.4'

loop_
_geom_angle_atom_site_label_1
_geom_angle_atom_site_label_2
_geom_angle_atom_site_label_3
_geom_angle
_geom_angle_site_symmetry_1
_geom_angle_site_symmetry_3
_geom_angle_publ_flag
C2 C1 C6 121.4(2) . . ?
C2 C1 Br1 118.64(19) . . ?
C6 C1 Br1 119.98(19) . . ?
C1 C2 C3 119.6(2) . . ?
C1 C2 H2 120.2 . . ?
C3 C2 H2 120.2 . . ?
C2 C3 C4 120.7(2) . . ?
C2 C3 H3 119.6 . . ?
C4 C3 H3 119.6 . . ?
C3 C4 C5 118.2(2) . . ?
C3 C4 C7 119.6(2) . . ?
C5 C4 C7 122.2(2) . . ?
C6 C5 C4 121.6(2) . . ?
C6 C5 H5 119.2 . . ?
C4 C5 H5 119.2 . . ?
C1 C6 C5 118.5(2) . . ?
C1 C6 H6 120.7 . . ?
C5 C6 H6 120.7 . . ?
N9 C7 C4 116.9(2) . . ?
N9 C7 C8 124.9(2) . . ?
C4 C7 C8 118.2(2) . . ?
C7 C8 H8A 109.5 . . ?
C7 C8 H8B 109.5 . . ?
H8A C8 H8B 109.5 . . ?
C7 C8 H8C 109.5 . . ?
H8A C8 H8C 109.5 . . ?
H8B C8 H8C 109.5 . . ?
C7 N9 C10 119.0(2) . . ?
N9 C10 C10 109.2(3) . 3_666 ?
N9 C10 H10A 109.8 . . ?
C10 C10 H10A 109.8 3_666 . ?
N9 C10 H10B 109.8 . . ?
C10 C10 H10B 109.8 3_666 . ?
H10A C10 H10B 108.3 . . ?

loop_
_geom_bond_atom_site_label_1
_geom_bond_atom_site_label_2
_geom_bond_distance
_geom_bond_site_symmetry_2
_geom_bond_publ_flag
Br1 C1 1.900(2) . ?
C1 C2 1.380(4) . ?
C1 C6 1.382(4) . ?
C2 C3 1.387(3) . ?
C2 H2 0.9500 . ?
C3 C4 1.395(4) . ?
C3 H3 0.9500 . ?
C4 C5 1.398(4) . ?
C4 C7 1.495(3) . ?
C5 C6 1.389(3) . ?
C5 H5 0.9500 . ?
C6 H6 0.9500 . ?
C7 N9 1.275(3) . ?
C7 C8 1.504(4) . ?
C8 H8A 0.9800 . ?
C8 H8B 0.9800 . ?
C8 H8C 0.9800 . ?
N9 C10 1.466(3) . ?
C10 C10 1.505(5) 3_666 ?
C10 H10A 0.9900 . ?
C10 H10B 0.9900 . ?

loop_
_geom_torsion_atom_site_label_1
_geom_torsion_atom_site_label_2
_geom_torsion_atom_site_label_3
_geom_torsion_atom_site_label_4
_geom_torsion
_geom_torsion_site_symmetry_1
_geom_torsion_site_symmetry_2
_geom_torsion_site_symmetry_3
_geom_torsion_site_symmetry_4
_geom_torsion_publ_flag
C6 C1 C2 C3 1.0(4) . . . . ?
Br1 C1 C2 C3 -178.75(19) . . . . ?
C1 C2 C3 C4 -0.3(4) . . . . ?
C2 C3 C4 C5 -0.8(4) . . . . ?
C2 C3 C4 C7 177.6(2) . . . . ?
C3 C4 C5 C6 1.2(4) . . . . ?
C7 C4 C5 C6 -177.2(2) . . . . ?
C2 C1 C6 C5 -0.7(4) . . . . ?
Br1 C1 C6 C5 179.15(19) . . . . ?
C4 C5 C6 C1 -0.5(4) . . . . ?
C3 C4 C7 N9 -17.4(3) . . . . ?
C5 C4 C7 N9 161.0(2) . . . . ?
C3 C4 C7 C8 164.3(2) . . . . ?
C5 C4 C7 C8 -17.3(4) . . . . ?
C4 C7 N9 C10 -179.0(2) . . . . ?
C8 C7 N9 C10 -0.8(4) . . . . ?
C7 N9 C10 C10 -175.6(3) . . . 3_666 ?
